data_1562537
loop_
_publ_author_name
'Feng, Xun'
'Liu, Lang'
'Wang, Li-Ya'
'Song, Hong-Liang'
'Qiang Shi, Zhi'
'Wu, Xu-Hong'
'Ng, Seik-Weng'

_publ_section_title
;
 Lanthanide coordination polymers based on multi-donor ligand containing
 pyridine and phthalate moieties: Structures, luminescence and magnetic
 properties
;
_journal_name_full 'Journal of Solid State Chemistry'
_journal_page_first 277
_journal_page_last 285
_journal_paper_doi 10.1016/j.jssc.2013.08.029
_journal_volume 206
_journal_year 2013
_chemical_formula_sum 'C26 H15 N2 O10 Pr'
_chemical_formula_weight 656.31
_space_group_IT_number 2
_space_group_name_Hall '-P 1'
_space_group_name_H-M_alt 'P -1'
_symmetry_cell_setting triclinic
_symmetry_space_group_name_H-M 'P -1'
_atom_sites_solution_hydrogens geom
_atom_sites_solution_primary direct
_atom_sites_solution_secondary difmap
_audit_creation_method SHELXL-97
_cell_angle_alpha 75.2594(7)
_cell_angle_beta 84.2335(7)
_cell_angle_gamma 75.7419(6)
_cell_formula_units_Z 2
_cell_length_a 7.7404(4)
_cell_length_b 10.7583(5)
_cell_length_c 14.4175(7)
_cell_measurement_temperature 293(2)
_cell_volume 1124.40(10)
_computing_structure_refinement 'SHELXL-97 (Sheldrick, 1997)'
_computing_structure_solution 'SHELXS-97 (Sheldrick, 1990)'
_diffrn_ambient_temperature 293(2)
_diffrn_measured_fraction_theta_full 0.955
_diffrn_measured_fraction_theta_max 0.955
_diffrn_radiation_monochromator graphite
_diffrn_radiation_source 'fine-focus sealed tube'
_diffrn_radiation_type MoK\a
_diffrn_radiation_wavelength 0.71073
_diffrn_reflns_av_R_equivalents 0.0237
_diffrn_reflns_av_sigmaI/netI 0.0398
_diffrn_reflns_limit_h_max 9
_diffrn_reflns_limit_h_min -10
_diffrn_reflns_limit_k_max 13
_diffrn_reflns_limit_k_min -13
_diffrn_reflns_limit_l_max 16
_diffrn_reflns_limit_l_min -18
_diffrn_reflns_number 6748
_diffrn_reflns_theta_full 27.50
_diffrn_reflns_theta_max 27.50
_diffrn_reflns_theta_min 2.01
_exptl_absorpt_coefficient_mu 2.236
_exptl_absorpt_correction_T_max 0.4881
_exptl_absorpt_correction_T_min 0.2925
_exptl_absorpt_correction_type multi-scan
_exptl_absorpt_process_details sadabs
_exptl_crystal_density_diffrn 1.939
_exptl_crystal_density_method 'not measured'
_exptl_crystal_F_000 648
_exptl_crystal_size_max 0.37
_exptl_crystal_size_mid 0.24
_exptl_crystal_size_min 0.19
_refine_diff_density_max 1.119
_refine_diff_density_min -1.772
_refine_diff_density_rms 0.117
_refine_ls_extinction_method none
_refine_ls_goodness_of_fit_ref 1.016
_refine_ls_hydrogen_treatment mixed
_refine_ls_matrix_type full
_refine_ls_number_parameters 353
_refine_ls_number_reflns 4913
_refine_ls_number_restraints 0
_refine_ls_restrained_S_all 1.016
_refine_ls_R_factor_all 0.0291
_refine_ls_R_factor_gt 0.0279
_refine_ls_shift/su_max 0.003
_refine_ls_shift/su_mean 0.000
_refine_ls_structure_factor_coef Fsqd
_refine_ls_weighting_details 'calc w=1/[\s^2^(Fo^2^)+(0.0488P)^2^+0.7290P] where P=(Fo^2^+2Fc^2^)/3'
_refine_ls_weighting_scheme calc
_refine_ls_wR_factor_gt 0.0754
_refine_ls_wR_factor_ref 0.0763
_reflns_number_gt 4699
_reflns_number_total 4913
_reflns_threshold_expression >2sigma(I)
_cod_data_source_file JSSC-2013-206-277.CIF
_cod_data_source_block pr
_cod_original_sg_symbol_H-M p-1
_cod_database_code 1562537

loop_
_symmetry_equiv_pos_as_xyz
'x, y, z'
'-x, -y, -z'

loop_
_atom_site_label
_atom_site_type_symbol
_atom_site_fract_x
_atom_site_fract_y
_atom_site_fract_z
_atom_site_U_iso_or_equiv
_atom_site_adp_type
_atom_site_occupancy
_atom_site_symmetry_multiplicity
_atom_site_calc_flag
_atom_site_refinement_flags
_atom_site_disorder_assembly
_atom_site_disorder_group
Pr1 Pr 0.803130(17) 0.412396(12) 0.663498(10) 0.01582(7) Uani 1 1 d . . .
O1 O 0.7605(3) 0.2017(2) 0.6363(2) 0.0333(5) Uani 1 1 d . . .
O2 O 0.5255(3) 0.3661(2) 0.60767(18) 0.0307(5) Uani 1 1 d . . .
O3 O 0.2858(3) 0.3840(2) 0.45960(16) 0.0269(5) Uani 1 1 d . . .
O4 O 0.0626(3) 0.3595(2) 0.56589(18) 0.0321(5) Uani 1 1 d . . .
O5 O -0.0336(3) -0.4554(2) 0.70858(19) 0.0335(5) Uani 1 1 d . . .
O6 O 0.5749(3) 0.5597(3) 0.75048(18) 0.0366(5) Uani 1 1 d . . .
O7 O 0.5701(4) 0.3544(3) 0.8143(2) 0.0466(7) Uani 1 1 d . . .
O8 O 0.4532(5) 0.2221(3) 0.9568(2) 0.0554(8) Uani 1 1 d . . .
H8 H 0.4615 0.2666 0.9002 0.083 Uiso 1 1 calc R . .
O9 O 0.3137(4) 0.2502(3) 1.0912(2) 0.0440(6) Uani 1 1 d . . .
O10 O -0.0227(4) 1.2572(2) 0.78834(18) 0.0344(5) Uani 1 1 d . . .
N1 N 0.2115(3) -0.1489(2) 0.62962(18) 0.0198(5) Uani 1 1 d . . .
N2 N 0.1424(3) 0.8635(2) 0.90188(19) 0.0255(5) Uani 1 1 d . . .
C1 C 0.5974(4) 0.2470(3) 0.6170(2) 0.0191(5) Uani 1 1 d . . .
C2 C 0.4911(4) 0.1493(3) 0.6087(2) 0.0189(5) Uani 1 1 d . . .
C3 C 0.5726(4) 0.0166(3) 0.6406(3) 0.0272(7) Uani 1 1 d . . .
H3 H 0.6895 -0.0066 0.6600 0.033 Uiso 1 1 calc R . .
C4 C 0.4848(4) -0.0825(3) 0.6443(3) 0.0258(6) Uani 1 1 d . . .
H4 H 0.5425 -0.1709 0.6644 0.031 Uiso 1 1 calc R . .
C5 C 0.3091(4) -0.0468(3) 0.6173(2) 0.0198(5) Uani 1 1 d . . .
C6 C 0.2249(4) 0.0842(3) 0.5837(2) 0.0193(5) Uani 1 1 d . . .
H6 H 0.1075 0.1065 0.5650 0.023 Uiso 1 1 calc R . .
C7 C 0.3162(4) 0.1833(3) 0.57794(19) 0.0167(5) Uani 1 1 d . . .
C8 C 0.2152(4) 0.3221(3) 0.53198(19) 0.0165(5) Uani 1 1 d . . .
C9 C 0.2899(4) -0.2668(3) 0.6078(2) 0.0227(6) Uani 1 1 d . . .
H9 H 0.4024 -0.2772 0.5771 0.027 Uiso 1 1 calc R . .
C10 C 0.2079(4) -0.3693(3) 0.6297(2) 0.0254(6) Uani 1 1 d . . .
H10 H 0.2622 -0.4470 0.6112 0.031 Uiso 1 1 calc R . .
C11 C 0.0406(4) -0.3590(3) 0.6805(2) 0.0240(6) Uani 1 1 d . . .
C12 C -0.0379(4) -0.2338(3) 0.7016(3) 0.0271(6) Uani 1 1 d . . .
H12 H -0.1489 -0.2210 0.7336 0.033 Uiso 1 1 calc R . .
C13 C 0.0476(4) -0.1337(3) 0.6755(2) 0.0248(6) Uani 1 1 d . . .
H13 H -0.0068 -0.0528 0.6892 0.030 Uiso 1 1 calc R . .
C14 C 0.5166(4) 0.4768(3) 0.8127(2) 0.0291(7) Uani 1 1 d . . .
C15 C 0.3809(4) 0.5231(3) 0.8873(2) 0.0231(6) Uani 1 1 d . . .
C16 C 0.3144(4) 0.4469(3) 0.9723(2) 0.0240(6) Uani 1 1 d . . .
C17 C 0.1942(4) 0.5128(3) 1.0319(2) 0.0283(7) Uani 1 1 d . . .
H17 H 0.1519 0.4635 1.0885 0.034 Uiso 1 1 calc R . .
C18 C 0.1350(4) 0.6488(3) 1.0105(2) 0.0279(6) Uani 1 1 d . . .
H18 H 0.0528 0.6901 1.0512 0.034 Uiso 1 1 calc R . .
C19 C 0.2002(4) 0.7215(3) 0.9280(2) 0.0239(6) Uani 1 1 d . . .
C20 C 0.3217(4) 0.6597(3) 0.8676(2) 0.0252(6) Uani 1 1 d . . .
H20 H 0.3650 0.7108 0.8123 0.030 Uiso 1 1 calc R . .
C21 C 0.3611(5) 0.2982(3) 1.0100(3) 0.0302(7) Uani 1 1 d . . .
C22 C 0.2646(4) 0.9395(3) 0.8695(2) 0.0292(6) Uani 1 1 d . . .
H22 H 0.3858 0.8999 0.8722 0.035 Uiso 1 1 calc R . .
C23 C 0.2114(4) 1.0709(3) 0.8338(2) 0.0306(7) Uani 1 1 d . . .
H23 H 0.2971 1.1205 0.8136 0.037 Uiso 1 1 calc R . .
C24 C 0.0279(4) 1.1356(3) 0.8263(2) 0.0265(6) Uani 1 1 d . . .
C25 C -0.0938(4) 1.0536(3) 0.8660(3) 0.0319(7) Uani 1 1 d . . .
H25 H -0.2156 1.0910 0.8675 0.038 Uiso 1 1 calc R . .
C26 C -0.0344(4) 0.9222(3) 0.9015(3) 0.0304(7) Uani 1 1 d . . .
H26 H -0.1166 0.8708 0.9263 0.036 Uiso 1 1 calc R . .

loop_
_atom_site_aniso_label
_atom_site_aniso_U_11
_atom_site_aniso_U_22
_atom_site_aniso_U_33
_atom_site_aniso_U_23
_atom_site_aniso_U_13
_atom_site_aniso_U_12
Pr1 0.01476(9) 0.00925(9) 0.02413(10) -0.00277(6) 0.00291(6) -0.00676(6)
O1 0.0190(10) 0.0204(11) 0.0653(17) -0.0155(11) -0.0050(10) -0.0068(9)
O2 0.0272(11) 0.0147(10) 0.0531(14) -0.0085(9) -0.0090(10) -0.0069(9)
O3 0.0251(11) 0.0186(10) 0.0306(11) 0.0044(8) 0.0047(9) -0.0063(9)
O4 0.0225(11) 0.0211(11) 0.0436(13) -0.0014(10) 0.0135(10) -0.0005(9)
O5 0.0329(13) 0.0205(11) 0.0530(15) -0.0074(10) -0.0017(11) -0.0185(10)
O6 0.0346(13) 0.0361(14) 0.0395(13) -0.0132(11) 0.0143(11) -0.0106(11)
O7 0.0607(18) 0.0292(14) 0.0406(14) -0.0105(11) 0.0112(13) 0.0038(12)
O8 0.089(2) 0.0239(13) 0.0481(17) -0.0078(12) 0.0081(17) -0.0072(14)
O9 0.0442(15) 0.0256(13) 0.0546(17) 0.0022(11) 0.0106(13) -0.0111(11)
O10 0.0450(14) 0.0192(11) 0.0353(13) -0.0023(9) -0.0068(11) -0.0027(10)
N1 0.0183(11) 0.0119(11) 0.0315(12) -0.0061(9) 0.0037(9) -0.0086(9)
N2 0.0262(13) 0.0175(12) 0.0313(13) -0.0060(10) 0.0027(11) -0.0036(10)
C1 0.0199(13) 0.0150(13) 0.0248(13) -0.0056(10) 0.0026(11) -0.0091(11)
C2 0.0172(12) 0.0135(12) 0.0275(14) -0.0048(10) 0.0043(10) -0.0085(10)
C3 0.0178(14) 0.0165(14) 0.0478(19) -0.0043(13) -0.0044(13) -0.0071(11)
C4 0.0187(14) 0.0086(12) 0.0489(19) -0.0035(12) -0.0007(13) -0.0045(11)
C5 0.0205(13) 0.0128(12) 0.0288(14) -0.0047(10) 0.0045(11) -0.0109(11)
C6 0.0161(12) 0.0150(13) 0.0283(14) -0.0041(10) 0.0008(10) -0.0080(10)
C7 0.0176(12) 0.0111(12) 0.0214(12) -0.0034(10) 0.0047(10) -0.0060(10)
C8 0.0171(12) 0.0105(12) 0.0225(13) -0.0036(10) 0.0008(10) -0.0055(10)
C9 0.0225(14) 0.0160(13) 0.0317(15) -0.0089(11) 0.0054(11) -0.0080(11)
C10 0.0287(15) 0.0151(13) 0.0364(16) -0.0100(12) 0.0008(13) -0.0090(12)
C11 0.0229(14) 0.0185(14) 0.0347(16) -0.0049(11) -0.0061(12) -0.0121(12)
C12 0.0162(13) 0.0195(15) 0.0464(18) -0.0061(13) 0.0038(12) -0.0091(12)
C13 0.0190(14) 0.0164(14) 0.0392(17) -0.0077(12) 0.0039(12) -0.0056(11)
C14 0.0237(15) 0.0314(17) 0.0309(16) -0.0123(13) -0.0024(12) 0.0017(13)
C15 0.0198(13) 0.0236(15) 0.0263(14) -0.0075(11) -0.0004(11) -0.0043(11)
C16 0.0223(14) 0.0191(14) 0.0310(15) -0.0049(11) -0.0019(12) -0.0061(11)
C17 0.0295(16) 0.0258(16) 0.0291(15) -0.0031(12) 0.0040(12) -0.0111(13)
C18 0.0285(16) 0.0254(16) 0.0287(15) -0.0081(12) 0.0055(12) -0.0049(13)
C19 0.0248(14) 0.0184(14) 0.0276(14) -0.0055(11) 0.0000(12) -0.0037(11)
C20 0.0246(14) 0.0230(15) 0.0258(14) -0.0038(11) 0.0022(11) -0.0048(12)
C21 0.0275(16) 0.0217(16) 0.0411(18) -0.0039(13) -0.0057(14) -0.0070(13)
C22 0.0245(15) 0.0245(16) 0.0356(17) -0.0040(13) 0.0008(13) -0.0038(12)
C23 0.0308(17) 0.0248(16) 0.0345(18) -0.0018(13) 0.0022(14) -0.0100(14)
C24 0.0344(17) 0.0206(14) 0.0226(14) -0.0062(11) -0.0034(12) -0.0007(12)
C25 0.0255(16) 0.0229(16) 0.0438(19) -0.0084(14) -0.0001(14) 0.0007(13)
C26 0.0256(15) 0.0239(16) 0.0409(18) -0.0086(13) 0.0036(13) -0.0054(13)

loop_
_atom_type_symbol
_atom_type_description
_atom_type_scat_dispersion_real
_atom_type_scat_dispersion_imag
_atom_type_scat_source
C C 0.0033 0.0016 'International Tables Vol C Tables 4.2.6.8 and 6.1.1.4'
H H 0.0000 0.0000 'International Tables Vol C Tables 4.2.6.8 and 6.1.1.4'
N N 0.0061 0.0033 'International Tables Vol C Tables 4.2.6.8 and 6.1.1.4'
O O 0.0106 0.0060 'International Tables Vol C Tables 4.2.6.8 and 6.1.1.4'
Pr Pr -0.2180 2.8214 'International Tables Vol C Tables 4.2.6.8 and 6.1.1.4'

loop_
_geom_angle_atom_site_label_1
_geom_angle_atom_site_label_2
_geom_angle_atom_site_label_3
_geom_angle
_geom_angle_site_symmetry_1
_geom_angle_site_symmetry_3
O5 Pr1 O4 82.92(9) 1_665 1_655
O5 Pr1 O10 78.26(8) 1_665 1_645
O4 Pr1 O10 83.71(9) 1_655 1_645
O5 Pr1 O3 80.17(8) 1_665 2_666
O4 Pr1 O3 87.42(8) 1_655 2_666
O10 Pr1 O3 157.51(8) 1_645 2_666
O5 Pr1 O1 154.13(8) 1_665 .
O4 Pr1 O1 80.86(8) 1_655 .
O10 Pr1 O1 80.03(8) 1_645 .
O3 Pr1 O1 118.90(8) 2_666 .
O5 Pr1 O6 75.72(9) 1_665 .
O4 Pr1 O6 155.00(8) 1_655 .
O10 Pr1 O6 104.14(9) 1_645 .
O3 Pr1 O6 76.38(8) 2_666 .
O1 Pr1 O6 123.60(8) . .
O5 Pr1 O2 154.62(8) 1_665 .
O4 Pr1 O2 113.31(9) 1_655 .
O10 Pr1 O2 121.28(8) 1_645 .
O3 Pr1 O2 81.21(7) 2_666 .
O1 Pr1 O2 51.23(7) . .
O6 Pr1 O2 83.24(8) . .
O5 Pr1 O7 105.65(9) 1_665 .
O4 Pr1 O7 153.39(8) 1_655 .
O10 Pr1 O7 73.80(9) 1_645 .
O3 Pr1 O7 118.61(8) 2_666 .
O1 Pr1 O7 81.39(9) . .
O6 Pr1 O7 48.66(8) . .
O2 Pr1 O7 68.96(9) . .
C1 O1 Pr1 94.64(17) . .
C1 O2 Pr1 92.07(17) . .
C8 O3 Pr1 136.86(19) . 2_666
C8 O4 Pr1 167.3(2) . 1_455
C11 O5 Pr1 145.9(2) . 1_445
C14 O6 Pr1 100.8(2) . .
C14 O7 Pr1 90.0(2) . .
C21 O8 H8 109.5 . .
C24 O10 Pr1 143.3(2) . 1_465
C13 N1 C9 119.3(2) . .
C13 N1 C5 119.1(2) . .
C9 N1 C5 121.0(2) . .
C26 N2 C22 119.5(3) . .
C26 N2 C19 120.1(3) . .
C22 N2 C19 120.2(3) . .
O2 C1 O1 121.5(3) . .
O2 C1 C2 121.0(3) . .
O1 C1 C2 117.4(2) . .
C3 C2 C7 118.7(2) . .
C3 C2 C1 116.1(3) . .
C7 C2 C1 125.0(2) . .
C4 C3 C2 122.0(3) . .
C4 C3 H3 119.0 . .
C2 C3 H3 119.0 . .
C3 C4 C5 118.5(3) . .
C3 C4 H4 120.7 . .
C5 C4 H4 120.7 . .
C6 C5 C4 121.0(2) . .
C6 C5 N1 120.2(3) . .
C4 C5 N1 118.8(2) . .
C5 C6 C7 120.0(3) . .
C5 C6 H6 120.0 . .
C7 C6 H6 120.0 . .
C2 C7 C6 119.7(2) . .
C2 C7 C8 125.2(2) . .
C6 C7 C8 115.0(2) . .
O3 C8 O4 125.7(3) . .
O3 C8 C7 117.4(2) . .
O4 C8 C7 116.6(2) . .
C10 C9 N1 121.6(3) . .
C10 C9 H9 119.2 . .
N1 C9 H9 119.2 . .
C9 C10 C11 120.7(3) . .
C9 C10 H10 119.6 . .
C11 C10 H10 119.6 . .
O5 C11 C10 122.6(3) . .
O5 C11 C12 121.4(3) . .
C10 C11 C12 116.0(3) . .
C13 C12 C11 120.7(3) . .
C13 C12 H12 119.6 . .
C11 C12 H12 119.6 . .
C12 C13 N1 121.5(3) . .
C12 C13 H13 119.2 . .
N1 C13 H13 119.2 . .
O6 C14 O7 120.5(3) . .
O6 C14 C15 118.7(3) . .
O7 C14 C15 120.8(3) . .
C20 C15 C16 118.3(3) . .
C20 C15 C14 112.8(3) . .
C16 C15 C14 128.8(3) . .
C17 C16 C15 118.2(3) . .
C17 C16 C21 113.7(3) . .
C15 C16 C21 128.1(3) . .
C16 C17 C18 122.6(3) . .
C16 C17 H17 118.7 . .
C18 C17 H17 118.7 . .
C19 C18 C17 118.6(3) . .
C19 C18 H18 120.7 . .
C17 C18 H18 120.7 . .
C18 C19 C20 120.5(3) . .
C18 C19 N2 121.0(3) . .
C20 C19 N2 118.5(3) . .
C19 C20 C15 121.7(3) . .
C19 C20 H20 119.1 . .
C15 C20 H20 119.1 . .
O9 C21 O8 119.8(3) . .
O9 C21 C16 119.4(3) . .
O8 C21 C16 120.8(3) . .
C23 C22 N2 120.9(3) . .
C23 C22 H22 119.6 . .
N2 C22 H22 119.6 . .
C22 C23 C24 121.7(3) . .
C22 C23 H23 119.2 . .
C24 C23 H23 119.2 . .
O10 C24 C23 122.0(3) . .
O10 C24 C25 122.8(3) . .
C23 C24 C25 115.2(3) . .
C26 C25 C24 120.9(3) . .
C26 C25 H25 119.6 . .
C24 C25 H25 119.6 . .
N2 C26 C25 121.6(3) . .
N2 C26 H26 119.2 . .
C25 C26 H26 119.2 . .

loop_
_geom_bond_atom_site_label_1
_geom_bond_atom_site_label_2
_geom_bond_distance
_geom_bond_site_symmetry_2
Pr1 O5 2.358(2) 1_665
Pr1 O4 2.369(2) 1_655
Pr1 O10 2.386(2) 1_645
Pr1 O3 2.438(2) 2_666
Pr1 O1 2.500(2) .
Pr1 O6 2.528(2) .
Pr1 O2 2.568(2) .
Pr1 O7 2.729(3) .
O1 C1 1.268(4) .
O2 C1 1.243(4) .
O3 C8 1.242(3) .
O3 Pr1 2.438(2) 2_666
O4 C8 1.244(3) .
O4 Pr1 2.369(2) 1_455
O5 C11 1.266(4) .
O5 Pr1 2.358(2) 1_445
O6 C14 1.230(4) .
O7 C14 1.274(4) .
O8 C21 1.300(5) .
O8 H8 0.8400 .
O9 C21 1.213(5) .
O10 C24 1.262(4) .
O10 Pr1 2.386(2) 1_465
N1 C13 1.364(4) .
N1 C9 1.364(4) .
N1 C5 1.446(3) .
N2 C26 1.359(4) .
N2 C22 1.370(4) .
N2 C19 1.442(4) .
C1 C2 1.518(4) .
C2 C3 1.389(4) .
C2 C7 1.399(4) .
C3 C4 1.385(4) .
C3 H3 0.9300 .
C4 C5 1.386(4) .
C4 H4 0.9300 .
C5 C6 1.382(4) .
C6 C7 1.399(4) .
C6 H6 0.9300 .
C7 C8 1.518(4) .
C9 C10 1.359(4) .
C9 H9 0.9300 .
C10 C11 1.416(4) .
C10 H10 0.9300 .
C11 C12 1.430(4) .
C12 C13 1.354(4) .
C12 H12 0.9300 .
C13 H13 0.9300 .
C14 C15 1.516(4) .
C15 C20 1.390(4) .
C15 C16 1.418(4) .
C16 C17 1.389(5) .
C16 C21 1.515(4) .
C17 C18 1.384(5) .
C17 H17 0.9300 .
C18 C19 1.371(4) .
C18 H18 0.9300 .
C19 C20 1.381(4) .
C20 H20 0.9300 .
C22 C23 1.349(5) .
C22 H22 0.9300 .
C23 C24 1.421(4) .
C23 H23 0.9300 .
C24 C25 1.427(5) .
C25 C26 1.354(5) .
C25 H25 0.9300 .
C26 H26 0.9300 .

loop_
_geom_hbond_atom_site_label_D
_geom_hbond_atom_site_label_H
_geom_hbond_atom_site_label_A
_geom_hbond_distance_DH
_geom_hbond_distance_HA
_geom_hbond_distance_DA
_geom_hbond_angle_DHA
_geom_hbond_site_symmetry_A
O8 H8 O7 0.84 1.65 2.417(4) 150.7 .

loop_
_geom_torsion_atom_site_label_1
_geom_torsion_atom_site_label_2
_geom_torsion_atom_site_label_3
_geom_torsion_atom_site_label_4
_geom_torsion
_geom_torsion_site_symmetry_1
_geom_torsion_site_symmetry_2
_geom_torsion_site_symmetry_3
_geom_torsion_site_symmetry_4
O5 Pr1 O1 C1 174.15(19) 1_665 . . .
O4 Pr1 O1 C1 -134.0(2) 1_655 . . .
O10 Pr1 O1 C1 140.8(2) 1_645 . . .
O3 Pr1 O1 C1 -52.1(2) 2_666 . . .
O6 Pr1 O1 C1 40.4(2) . . . .
O2 Pr1 O1 C1 -3.97(17) . . . .
O7 Pr1 O1 C1 65.90(19) . . . .
O5 Pr1 O2 C1 -174.04(19) 1_665 . . .
O4 Pr1 O2 C1 59.4(2) 1_655 . . .
O10 Pr1 O2 C1 -37.6(2) 1_645 . . .
O3 Pr1 O2 C1 142.75(19) 2_666 . . .
O1 Pr1 O2 C1 4.04(17) . . . .
O6 Pr1 O2 C1 -140.05(19) . . . .
O7 Pr1 O2 C1 -91.89(19) . . . .
O5 Pr1 O6 C14 -124.5(2) 1_665 . . .
O4 Pr1 O6 C14 -156.6(2) 1_655 . . .
O10 Pr1 O6 C14 -50.8(2) 1_645 . . .
O3 Pr1 O6 C14 152.4(2) 2_666 . . .
O1 Pr1 O6 C14 36.5(2) . . . .
O2 Pr1 O6 C14 69.8(2) . . . .
O7 Pr1 O6 C14 2.01(19) . . . .
O5 Pr1 O7 C14 52.1(2) 1_665 . . .
O4 Pr1 O7 C14 158.0(2) 1_655 . . .
O10 Pr1 O7 C14 124.6(2) 1_645 . . .
O3 Pr1 O7 C14 -35.1(2) 2_666 . . .
O1 Pr1 O7 C14 -153.4(2) . . . .
O6 Pr1 O7 C14 -1.91(18) . . . .
O2 Pr1 O7 C14 -101.7(2) . . . .
Pr1 O2 C1 O1 -7.3(3) . . . .
Pr1 O2 C1 C2 170.9(2) . . . .
Pr1 O1 C1 O2 7.5(3) . . . .
Pr1 O1 C1 C2 -170.7(2) . . . .
O2 C1 C2 C3 -166.5(3) . . . .
O1 C1 C2 C3 11.8(4) . . . .
O2 C1 C2 C7 9.0(5) . . . .
O1 C1 C2 C7 -172.8(3) . . . .
C7 C2 C3 C4 -1.1(5) . . . .
C1 C2 C3 C4 174.7(3) . . . .
C2 C3 C4 C5 -1.5(5) . . . .
C3 C4 C5 C6 2.6(5) . . . .
C3 C4 C5 N1 -174.2(3) . . . .
C13 N1 C5 C6 -47.2(4) . . . .
C9 N1 C5 C6 141.6(3) . . . .
C13 N1 C5 C4 129.5(3) . . . .
C9 N1 C5 C4 -41.7(4) . . . .
C4 C5 C6 C7 -1.0(5) . . . .
N1 C5 C6 C7 175.7(3) . . . .
C3 C2 C7 C6 2.7(4) . . . .
C1 C2 C7 C6 -172.6(3) . . . .
C3 C2 C7 C8 -173.6(3) . . . .
C1 C2 C7 C8 11.1(4) . . . .
C5 C6 C7 C2 -1.7(4) . . . .
C5 C6 C7 C8 174.9(3) . . . .
Pr1 O3 C8 O4 -4.7(5) 2_666 . . .
Pr1 O3 C8 C7 169.17(19) 2_666 . . .
Pr1 O4 C8 O3 -137.8(8) 1_455 . . .
Pr1 O4 C8 C7 48.3(10) 1_455 . . .
C2 C7 C8 O3 55.0(4) . . . .
C6 C7 C8 O3 -121.4(3) . . . .
C2 C7 C8 O4 -130.6(3) . . . .
C6 C7 C8 O4 53.0(4) . . . .
C13 N1 C9 C10 0.7(4) . . . .
C5 N1 C9 C10 171.9(3) . . . .
N1 C9 C10 C11 -3.1(5) . . . .
Pr1 O5 C11 C10 -76.9(5) 1_445 . . .
Pr1 O5 C11 C12 105.4(4) 1_445 . . .
C9 C10 C11 O5 -174.5(3) . . . .
C9 C10 C11 C12 3.3(4) . . . .
O5 C11 C12 C13 176.5(3) . . . .
C10 C11 C12 C13 -1.4(5) . . . .
C11 C12 C13 N1 -0.9(5) . . . .
C9 N1 C13 C12 1.3(5) . . . .
C5 N1 C13 C12 -170.1(3) . . . .
Pr1 O6 C14 O7 -3.8(4) . . . .
Pr1 O6 C14 C15 176.0(2) . . . .
Pr1 O7 C14 O6 3.4(3) . . . .
Pr1 O7 C14 C15 -176.3(3) . . . .
O6 C14 C15 C20 7.8(4) . . . .
O7 C14 C15 C20 -172.5(3) . . . .
O6 C14 C15 C16 -170.3(3) . . . .
O7 C14 C15 C16 9.4(5) . . . .
C20 C15 C16 C17 -0.4(4) . . . .
C14 C15 C16 C17 177.6(3) . . . .
C20 C15 C16 C21 -178.7(3) . . . .
C14 C15 C16 C21 -0.7(5) . . . .
C15 C16 C17 C18 1.3(5) . . . .
C21 C16 C17 C18 179.8(3) . . . .
C16 C17 C18 C19 -1.2(5) . . . .
C17 C18 C19 C20 0.3(5) . . . .
C17 C18 C19 N2 179.6(3) . . . .
C26 N2 C19 C18 -50.1(4) . . . .
C22 N2 C19 C18 135.4(3) . . . .
C26 N2 C19 C20 129.2(3) . . . .
C22 N2 C19 C20 -45.2(4) . . . .
C18 C19 C20 C15 0.5(5) . . . .
N2 C19 C20 C15 -178.8(3) . . . .
C16 C15 C20 C19 -0.4(4) . . . .
C14 C15 C20 C19 -178.8(3) . . . .
C17 C16 C21 O9 -9.9(4) . . . .
C15 C16 C21 O9 168.4(3) . . . .
C17 C16 C21 O8 171.0(3) . . . .
C15 C16 C21 O8 -10.6(5) . . . .
C26 N2 C22 C23 -2.7(5) . . . .
C19 N2 C22 C23 171.9(3) . . . .
N2 C22 C23 C24 -1.3(5) . . . .
Pr1 O10 C24 C23 122.5(4) 1_465 . . .
Pr1 O10 C24 C25 -58.5(5) 1_465 . . .
C22 C23 C24 O10 -176.2(3) . . . .
C22 C23 C24 C25 4.8(5) . . . .
O10 C24 C25 C26 176.5(3) . . . .
C23 C24 C25 C26 -4.4(5) . . . .
C22 N2 C26 C25 3.0(5) . . . .
C19 N2 C26 C25 -171.6(3) . . . .
C24 C25 C26 N2 0.7(5) . . . .
